data_7224399
loop_
_publ_author_name
'Bai, Yue-Ling'
'Xu, Liangzhen'
'Bao, Xiaoli'
'Hou, Chaoyi'
'Zhao, Yongmei'
'Zhu, Shourong'

_publ_section_title
;
 Alkaline reagent-induced structural diversity of four metal--organic
 frameworks based on a flexible bicarboxylate ligand
;
_journal_issue 13
_journal_name_full CrystEngComm
_journal_page_first 2347
_journal_paper_doi 10.1039/C6CE00170J
_journal_volume 18
_journal_year 2016
_chemical_formula_sum 'C9 H11 Cd N3 O8'
_chemical_formula_weight 401.61
_chemical_name_systematic
; 
 ? 
;
_space_group_IT_number 61
_symmetry_cell_setting orthorhombic
_symmetry_space_group_name_Hall '-P 2ac 2ab'
_symmetry_space_group_name_H-M 'P b c a'
_atom_sites_solution_hydrogens geom
_atom_sites_solution_primary direct
_atom_sites_solution_secondary difmap
_audit_creation_method SHELXL-97
_audit_update_record
;
2016-01-14 deposited with the CCDC.
2016-02-26 downloaded from the CCDC.
;
_cell_angle_alpha 90.00
_cell_angle_beta 90.00
_cell_angle_gamma 90.00
_cell_formula_units_Z 8
_cell_length_a 14.2044(9)
_cell_length_b 7.8754(5)
_cell_length_c 22.2696(13)
_cell_measurement_reflns_used 5461
_cell_measurement_temperature 296(2)
_cell_measurement_theta_max 27.31
_cell_measurement_theta_min 2.32
_cell_volume 2491.2(3)
_computing_cell_refinement 'Bruker SMART'
_computing_data_collection 'Bruker SMART'
_computing_data_reduction 'Bruker SAINT'
_computing_molecular_graphics 'Bruker SHELXTL'
_computing_publication_material 'Bruker SHELXTL'
_computing_structure_refinement 'Bruker SHELXTL'
_computing_structure_solution 'Bruker SHELXTL'
_diffrn_ambient_temperature 296(2)
_diffrn_measured_fraction_theta_full 0.997
_diffrn_measured_fraction_theta_max 0.997
_diffrn_measurement_device_type 'CCD area detector'
_diffrn_measurement_method 'phi and omega scans'
_diffrn_radiation_monochromator graphite
_diffrn_radiation_source 'fine-focus sealed tube'
_diffrn_radiation_type MoK\a
_diffrn_radiation_wavelength 0.71073
_diffrn_reflns_av_R_equivalents 0.0264
_diffrn_reflns_av_sigmaI/netI 0.0200
_diffrn_reflns_limit_h_max 18
_diffrn_reflns_limit_h_min -11
_diffrn_reflns_limit_k_max 10
_diffrn_reflns_limit_k_min -10
_diffrn_reflns_limit_l_max 28
_diffrn_reflns_limit_l_min -28
_diffrn_reflns_number 14508
_diffrn_reflns_theta_full 27.51
_diffrn_reflns_theta_max 27.51
_diffrn_reflns_theta_min 2.32
_diffrn_standards_decay_% none
_exptl_absorpt_coefficient_mu 1.801
_exptl_absorpt_correction_type none
_exptl_crystal_colour colorless
_exptl_crystal_density_diffrn 2.142
_exptl_crystal_density_method 'not measured'
_exptl_crystal_description blcok
_exptl_crystal_F_000 1584
_exptl_crystal_size_max 0.19
_exptl_crystal_size_mid 0.11
_exptl_crystal_size_min 0.05
_refine_diff_density_max 0.381
_refine_diff_density_min -0.412
_refine_diff_density_rms 0.065
_refine_ls_extinction_method none
_refine_ls_goodness_of_fit_ref 0.919
_refine_ls_hydrogen_treatment mixed
_refine_ls_matrix_type full
_refine_ls_number_parameters 198
_refine_ls_number_reflns 2856
_refine_ls_number_restraints 0
_refine_ls_restrained_S_all 0.919
_refine_ls_R_factor_all 0.0255
_refine_ls_R_factor_gt 0.0208
_refine_ls_shift/su_max 0.001
_refine_ls_shift/su_mean 0.000
_refine_ls_structure_factor_coef Fsqd
_refine_ls_weighting_details 'calc w=1/[\s^2^(Fo^2^)+(0.0323P)^2^+1.6023P] where P=(Fo^2^+2Fc^2^)/3'
_refine_ls_weighting_scheme calc
_refine_ls_wR_factor_gt 0.0525
_refine_ls_wR_factor_ref 0.0552
_reflns_number_gt 2494
_reflns_number_total 2856
_reflns_threshold_expression >2sigma(I)
_cod_data_source_file c6ce00170j2.cif
_cod_data_source_block p
_cod_depositor_comments
;
The following automatic conversions were performed:

'_symmetry_cell_setting' value 'Orthorhombic' changed to
'orthorhombic' according to
/usr/data/users/saulius/crontab/automatic-downloads/rss-feeds/RSC/lib/dictionaries/cif_core.dic
dictionary named 'cif_core.dic' version 2.4.2 from 2011-04-26.

Automatic conversion script
Id: cif_fix_values 4268 2015-11-12 08:31:59Z antanas 

 Adding full bibliography for 7224398--7224401.cif.
;
_cod_original_sg_symbol_H-M Pbca
_cod_database_code 7224399

loop_
_symmetry_equiv_pos_as_xyz
'x, y, z'
'-x+1/2, -y, z+1/2'
'-x, y+1/2, -z+1/2'
'x+1/2, -y+1/2, -z'
'-x, -y, -z'
'x-1/2, y, -z-1/2'
'x, -y-1/2, z-1/2'
'-x-1/2, y-1/2, z'

loop_
_atom_site_label
_atom_site_type_symbol
_atom_site_fract_x
_atom_site_fract_y
_atom_site_fract_z
_atom_site_U_iso_or_equiv
_atom_site_adp_type
_atom_site_occupancy
_atom_site_symmetry_multiplicity
_atom_site_calc_flag
_atom_site_refinement_flags
Cd1 Cd 0.688158(10) 0.073331(19) 0.528138(7) 0.02421(6) Uani 1 1 d .
N1 N 0.39330(13) 0.0731(2) 0.71038(8) 0.0266(4) Uani 1 1 d .
N2 N 0.41880(13) 0.2505(2) 0.62707(8) 0.0274(4) Uani 1 1 d .
N3 N 0.53915(14) 0.0834(2) 0.66442(9) 0.0336(5) Uani 1 1 d .
H3A H 0.5967 0.0497 0.6626 0.040 Uiso 1 1 calc R
O1 O 0.56327(12) 0.2470(2) 0.58248(7) 0.0391(4) Uani 1 1 d .
O2 O 0.51627(15) -0.0814(2) 0.74600(8) 0.0497(5) Uani 1 1 d .
O3 O 0.27871(12) 0.2491(2) 0.67601(8) 0.0439(4) Uani 1 1 d .
O4 O 0.31826(12) 0.1305(2) 0.92018(7) 0.0367(4) Uani 1 1 d .
O5 O 0.22030(11) -0.0074(2) 0.86277(8) 0.0376(4) Uani 1 1 d .
O6 O 0.28543(11) 0.6320(2) 0.52059(7) 0.0297(3) Uani 1 1 d .
O7 O 0.38521(10) 0.82350(19) 0.55261(7) 0.0300(3) Uani 1 1 d .
O1W O 0.57746(14) -0.1261(2) 0.53773(9) 0.0362(4) Uani 1 1 d .
C1 C 0.51037(16) 0.1970(3) 0.62189(9) 0.0288(5) Uani 1 1 d .
C2 C 0.48488(17) 0.0182(3) 0.70977(10) 0.0322(5) Uani 1 1 d .
C3 C 0.35784(16) 0.1951(3) 0.67172(9) 0.0285(4) Uani 1 1 d .
C4 C 0.33327(17) 0.0145(3) 0.76050(10) 0.0304(5) Uani 1 1 d .
H4A H 0.3432 -0.1059 0.7671 0.037 Uiso 1 1 calc R
H4B H 0.2675 0.0318 0.7504 0.037 Uiso 1 1 calc R
C5 C 0.35703(17) 0.1115(3) 0.81677(10) 0.0333(5) Uani 1 1 d .
H5A H 0.4215 0.0858 0.8279 0.040 Uiso 1 1 calc R
H5B H 0.3537 0.2320 0.8080 0.040 Uiso 1 1 calc R
C6 C 0.29450(15) 0.0745(3) 0.86939(10) 0.0267(5) Uani 1 1 d .
C7 C 0.38107(18) 0.3702(3) 0.58200(10) 0.0335(5) Uani 1 1 d .
H7A H 0.3143 0.3487 0.5768 0.040 Uiso 1 1 calc R
H7B H 0.4117 0.3491 0.5438 0.040 Uiso 1 1 calc R
C8 C 0.39476(18) 0.5530(3) 0.59868(11) 0.0343(5) Uani 1 1 d .
H8A H 0.4617 0.5760 0.6018 0.041 Uiso 1 1 calc R
H8B H 0.3670 0.5727 0.6379 0.041 Uiso 1 1 calc R
C9 C 0.35195(14) 0.6744(3) 0.55436(9) 0.0245(4) Uani 1 1 d .
H1WA H 0.601(2) -0.200(4) 0.5537(14) 0.052(10) Uiso 1 1 d .
H1WB H 0.524(2) -0.123(4) 0.5438(12) 0.039(8) Uiso 1 1 d .

loop_
_atom_site_aniso_label
_atom_site_aniso_U_11
_atom_site_aniso_U_22
_atom_site_aniso_U_33
_atom_site_aniso_U_23
_atom_site_aniso_U_13
_atom_site_aniso_U_12
Cd1 0.02305(10) 0.02611(10) 0.02347(10) 0.00327(6) -0.00310(5) -0.00132(6)
N1 0.0299(10) 0.0277(9) 0.0220(9) 0.0012(7) 0.0042(7) 0.0017(7)
N2 0.0359(10) 0.0243(9) 0.0220(9) 0.0024(7) -0.0016(7) 0.0075(7)
N3 0.0337(11) 0.0375(11) 0.0295(10) 0.0100(8) 0.0103(8) 0.0145(8)
O1 0.0504(10) 0.0337(9) 0.0332(9) 0.0095(7) 0.0137(8) 0.0068(8)
O2 0.0559(12) 0.0538(12) 0.0395(10) 0.0232(8) 0.0138(9) 0.0276(9)
O3 0.0304(9) 0.0535(11) 0.0478(11) 0.0021(9) -0.0020(8) 0.0113(8)
O4 0.0463(10) 0.0373(9) 0.0264(8) -0.0055(7) 0.0108(7) -0.0093(7)
O5 0.0249(8) 0.0451(10) 0.0430(10) 0.0026(8) 0.0064(7) -0.0055(7)
O6 0.0288(8) 0.0301(8) 0.0302(8) 0.0017(6) -0.0077(6) 0.0018(7)
O7 0.0281(8) 0.0271(8) 0.0349(8) 0.0083(6) -0.0045(6) -0.0018(6)
O1W 0.0244(10) 0.0330(9) 0.0512(11) 0.0080(8) -0.0021(8) -0.0041(7)
C1 0.0403(12) 0.0232(10) 0.0228(10) -0.0002(8) 0.0043(9) 0.0060(9)
C2 0.0389(13) 0.0292(11) 0.0285(11) 0.0049(9) 0.0078(10) 0.0101(10)
C3 0.0333(12) 0.0278(11) 0.0243(10) -0.0038(8) -0.0033(9) 0.0022(9)
C4 0.0331(12) 0.0329(12) 0.0253(11) -0.0012(9) 0.0060(9) -0.0062(9)
C5 0.0341(13) 0.0405(13) 0.0252(11) -0.0036(9) 0.0079(9) -0.0109(10)
C6 0.0266(11) 0.0239(11) 0.0296(11) 0.0029(8) 0.0079(9) 0.0026(8)
C7 0.0486(14) 0.0276(11) 0.0242(11) 0.0029(9) -0.0087(10) 0.0078(10)
C8 0.0411(14) 0.0267(11) 0.0350(12) 0.0059(9) -0.0156(10) -0.0021(10)
C9 0.0230(10) 0.0269(11) 0.0237(10) 0.0035(8) 0.0009(8) 0.0034(8)

loop_
_atom_type_symbol
_atom_type_description
_atom_type_scat_dispersion_real
_atom_type_scat_dispersion_imag
_atom_type_scat_source
C C 0.0033 0.0016 'International Tables Vol C Tables 4.2.6.8 and 6.1.1.4'
H H 0.0000 0.0000 'International Tables Vol C Tables 4.2.6.8 and 6.1.1.4'
N N 0.0061 0.0033 'International Tables Vol C Tables 4.2.6.8 and 6.1.1.4'
O O 0.0106 0.0060 'International Tables Vol C Tables 4.2.6.8 and 6.1.1.4'
Cd Cd -0.8075 1.2024 'International Tables Vol C Tables 4.2.6.8 and 6.1.1.4'

loop_
_geom_angle_atom_site_label_1
_geom_angle_atom_site_label_2
_geom_angle_atom_site_label_3
_geom_angle
_geom_angle_site_symmetry_1
_geom_angle_site_symmetry_3
O4 Cd1 O7 137.02(6) 6_657 5_666
O4 Cd1 O1W 132.72(7) 6_657 .
O7 Cd1 O1W 90.25(6) 5_666 .
O4 Cd1 O6 83.76(6) 6_657 4_556
O7 Cd1 O6 98.66(6) 5_666 4_556
O1W Cd1 O6 88.55(7) . 4_556
O4 Cd1 O1 102.97(6) 6_657 .
O7 Cd1 O1 82.07(5) 5_666 .
O1W Cd1 O1 80.89(7) . .
O6 Cd1 O1 169.42(6) 4_556 .
O4 Cd1 O5 53.78(6) 6_657 6_657
O7 Cd1 O5 160.26(6) 5_666 6_657
O1W Cd1 O5 81.93(6) . 6_657
O6 Cd1 O5 99.22(5) 4_556 6_657
O1 Cd1 O5 78.82(5) . 6_657
O4 Cd1 O6 85.12(6) 6_657 5_666
O7 Cd1 O6 53.39(5) 5_666 5_666
O1W Cd1 O6 140.59(6) . 5_666
O6 Cd1 O6 109.43(5) 4_556 5_666
O1 Cd1 O6 79.56(5) . 5_666
O5 Cd1 O6 126.61(5) 6_657 5_666
O4 Cd1 C6 26.98(6) 6_657 6_657
O7 Cd1 C6 158.20(6) 5_666 6_657
O1W Cd1 C6 108.14(7) . 6_657
O6 Cd1 C6 93.54(6) 4_556 6_657
O1 Cd1 C6 89.22(6) . 6_657
O5 Cd1 C6 26.93(6) 6_657 6_657
O6 Cd1 C6 105.46(6) 5_666 6_657
C2 N1 C3 123.88(19) . .
C2 N1 C4 117.16(18) . .
C3 N1 C4 118.43(18) . .
C1 N2 C3 123.71(18) . .
C1 N2 C7 118.85(19) . .
C3 N2 C7 117.43(18) . .
C1 N3 C2 126.0(2) . .
C1 O1 Cd1 126.70(14) . .
C6 O4 Cd1 99.85(13) . 6_557
C6 O5 Cd1 84.81(14) . 6_557
C9 O6 Cd1 152.83(14) . 4_456
C9 O6 Cd1 84.46(12) . 5_666
Cd1 O6 Cd1 120.02(6) 4_456 5_666
C9 O7 Cd1 100.85(12) . 5_666
O1 C1 N3 121.7(2) . .
O1 C1 N2 123.0(2) . .
N3 C1 N2 115.25(19) . .
O2 C2 N1 123.2(2) . .
O2 C2 N3 121.8(2) . .
N1 C2 N3 115.04(19) . .
O3 C3 N1 122.3(2) . .
O3 C3 N2 121.8(2) . .
N1 C3 N2 115.86(19) . .
N1 C4 C5 109.90(18) . .
C6 C5 C4 114.76(19) . .
O5 C6 O4 121.0(2) . .
O5 C6 C5 120.7(2) . .
O4 C6 C5 118.35(19) . .
O5 C6 Cd1 68.26(12) . 6_557
O4 C6 Cd1 53.17(11) . 6_557
C5 C6 Cd1 168.39(15) . 6_557
N2 C7 C8 113.40(18) . .
C7 C8 C9 113.29(18) . .
O6 C9 O7 120.66(19) . .
O6 C9 C8 122.00(19) . .
O7 C9 C8 117.34(19) . .

loop_
_geom_bond_atom_site_label_1
_geom_bond_atom_site_label_2
_geom_bond_distance
_geom_bond_site_symmetry_2
Cd1 O4 2.2232(16) 6_657
Cd1 O7 2.2315(14) 5_666
Cd1 O1W 2.2326(18) .
Cd1 O6 2.3876(16) 4_556
Cd1 O1 2.5458(16) .
Cd1 O5 2.5524(17) 6_657
Cd1 O6 2.5894(16) 5_666
Cd1 C6 2.737(2) 6_657
N1 C2 1.371(3) .
N1 C3 1.385(3) .
N1 C4 1.479(3) .
N2 C1 1.372(3) .
N2 C3 1.389(3) .
N2 C7 1.478(3) .
N3 C1 1.366(3) .
N3 C2 1.370(3) .
O1 C1 1.221(3) .
O2 C2 1.211(3) .
O3 C3 1.206(3) .
O4 C6 1.260(3) .
O4 Cd1 2.2232(15) 6_557
O5 C6 1.244(3) .
O5 Cd1 2.5524(17) 6_557
O6 C9 1.253(3) .
O6 Cd1 2.3876(16) 4_456
O6 Cd1 2.5894(16) 5_666
O7 C9 1.267(3) .
O7 Cd1 2.2315(15) 5_666
C4 C5 1.506(3) .
C5 C6 1.499(3) .
C6 Cd1 2.737(2) 6_557
C7 C8 1.499(3) .
C8 C9 1.503(3) .
